data_2243414
loop_
_publ_author_name
'Geburtig, Felix'
'Vill, Volkmar'

_publ_section_title
;
 2-<i>O</i>-Monoalkyl isosorbide ethers with C8, C10, C12 and C14 chain
 lengths
;
_journal_issue 6
_journal_name_full 'Acta Crystallographica Section E'
_journal_page_first 924
_journal_page_last 928
_journal_paper_doi 10.1107/S2056989020006647
_journal_volume 76
_journal_year 2020
_chemical_absolute_configuration syn
_chemical_formula_iupac 'C20 H38 O4'
_chemical_formula_moiety 'C20 H38 O4'
_chemical_formula_sum 'C20 H38 O4'
_chemical_formula_weight 342.50
_chemical_name_systematic
;
6-(Tetradecyloxy)hexahydrofuro[3,2-<i>b</i>]furan-3-ol
;
_space_group_crystal_system monoclinic
_space_group_IT_number 4
_space_group_name_Hall 'P 2yb'
_space_group_name_H-M_alt 'P 1 21 1'
_atom_sites_solution_hydrogens mixed
_atom_sites_solution_primary dual
_audit_creation_method
;
Olex2 1.3
(compiled 2020.02.04 svn.rd84adfe8 for OlexSys, GUI svn.r6032)
;
_cell_angle_alpha 90
_cell_angle_beta 91.914(9)
_cell_angle_gamma 90
_cell_formula_units_Z 2
_cell_length_a 7.040(6)
_cell_length_b 5.438(5)
_cell_length_c 25.56(2)
_cell_measurement_reflns_used 1866
_cell_measurement_temperature 100
_cell_measurement_theta_max 23.73
_cell_measurement_theta_min 2.39
_cell_volume 978.0(14)
_computing_cell_refinement
;
SAINT (Bruker, 2019)
;
_computing_data_collection
;
<i>BlS</i> (Bruker, 2016)
;
_computing_data_reduction
;
SAINT (Bruker, 2019)
;
_computing_molecular_graphics
;
<i>OLEX2</i> (Dolomanov <i>et al.</i>,  2009)
;
_computing_publication_material
;
<i>OLEX2</i> (Dolomanov <i>et al.</i>,  2009)
;
_computing_structure_refinement
;
<i>SHELXL2018/3</i> (Sheldrick, 2015b)
;
_computing_structure_solution
;
<i>SHELXT2014/5</i> (Sheldrick, 2015a)
;
_diffrn_ambient_temperature 100.0
_diffrn_detector_area_resol_mean 8.3
_diffrn_measured_fraction_theta_full 0.998
_diffrn_measured_fraction_theta_max 0.997
_diffrn_measurement_device 'three-circle diffractometer'
_diffrn_measurement_device_type 'Bruker APEXII CCD'
_diffrn_measurement_method '\f and \w scans'
_diffrn_radiation_type MoK\a
_diffrn_radiation_wavelength 0.71073
_diffrn_reflns_av_R_equivalents 0.0686
_diffrn_reflns_av_unetI/netI 0.0878
_diffrn_reflns_limit_h_max 9
_diffrn_reflns_limit_h_min -9
_diffrn_reflns_limit_k_max 6
_diffrn_reflns_limit_k_min -6
_diffrn_reflns_limit_l_max 32
_diffrn_reflns_limit_l_min -32
_diffrn_reflns_number 12041
_diffrn_reflns_theta_full 25.242
_diffrn_reflns_theta_max 27.054
_diffrn_reflns_theta_min 2.392
_exptl_absorpt_coefficient_mu 0.078
_exptl_absorpt_correction_T_max 0.746
_exptl_absorpt_correction_T_min 0.543
_exptl_absorpt_correction_type numerical
_exptl_absorpt_process_details
;
(SADABS; Bruker, 2016)
;
_exptl_crystal_colour colourless
_exptl_crystal_density_diffrn 1.163
_exptl_crystal_description plate
_exptl_crystal_F_000 380
_exptl_crystal_size_max 0.3
_exptl_crystal_size_mid 0.1
_exptl_crystal_size_min 0.02
_refine_diff_density_max 0.222
_refine_diff_density_min -0.235
_refine_ls_abs_structure_details
;
Flack <i>x</i> determined using 980 quotients
[(<i>I</i>^+^)-(<i>I</i>^-^)]/[(<i>I</i>^+^)+(<i>I</i>^-^)]
(Parsons <i>et al.</i>,  2013)
;
_refine_ls_abs_structure_Flack -1.2(10)
_refine_ls_extinction_method none
_refine_ls_goodness_of_fit_ref 1.038
_refine_ls_hydrogen_treatment mixed
_refine_ls_matrix_type full
_refine_ls_number_parameters 221
_refine_ls_number_reflns 4278
_refine_ls_number_restraints 1
_refine_ls_restrained_S_all 1.038
_refine_ls_R_factor_all 0.0890
_refine_ls_R_factor_gt 0.0554
_refine_ls_shift/su_max 0.000
_refine_ls_shift/su_mean 0.000
_refine_ls_structure_factor_coef Fsqd
_refine_ls_weighting_details 'w=1/[\s^2^(Fo^2^)+(0.0562P)^2^] where P=(Fo^2^+2Fc^2^)/3'
_refine_ls_weighting_scheme calc
_refine_ls_wR_factor_gt 0.1252
_refine_ls_wR_factor_ref 0.1401
_reflns_number_gt 2949
_reflns_number_total 4278
_reflns_threshold_expression 'I > 2\s(I)'
_cod_data_source_file zq2253sup1.cif
_cod_data_source_block iso-c14
_cod_original_cell_volume 978.2(14)
_cod_database_code 2243414
_shelx_space_group_comment
;
The symmetry employed for this shelxl refinement is uniquely defined
by the following loop, which should always be used as a source of
symmetry information in preference to the above space-group names.
They are only intended as comments.
;
_shelx_estimated_absorpt_t_min 0.977
_shelx_estimated_absorpt_t_max 0.998

loop_
_space_group_symop_operation_xyz
'x, y, z'
'-x, y+1/2, -z'

loop_
_atom_site_type_symbol
_atom_site_label
_atom_site_fract_x
_atom_site_fract_y
_atom_site_fract_z
_atom_site_U_iso_or_equiv
_atom_site_adp_type
_atom_site_calc_flag
_atom_site_occupancy
_atom_site_disorder_assembly
_atom_site_disorder_group
O O4 -0.2928(3) -0.4743(5) 0.52486(10) 0.0275(6) Uani d 1 . .
H H4 -0.194(6) -0.559(8) 0.5245(16) 0.041 Uiso d 1 . .
O O3 -0.3534(3) -0.4511(5) 0.38374(9) 0.0296(6) Uani d 1 . .
C C6 -0.3661(5) -0.5840(7) 0.43214(14) 0.0264(8) Uani d 1 . .
H H6A -0.266785 -0.712630 0.435169 0.032 Uiso calc 1 . .
H H6B -0.492403 -0.661957 0.434930 0.032 Uiso calc 1 . .
C C5 -0.3353(5) -0.3874(7) 0.47378(13) 0.0249(8) Uani d 1 . .
H H5 -0.453999 -0.286998 0.474978 0.030 Uiso calc 1 . .
C C4 -0.1807(5) -0.2270(7) 0.45005(13) 0.0233(8) Uani d 1 . .
H H4A -0.186530 -0.052784 0.462419 0.028 Uiso calc 1 . .
O O1 0.0060(3) -0.3353(5) 0.45978(9) 0.0251(6) Uani d 1 . .
C C1 0.0720(5) -0.4407(7) 0.41133(13) 0.0261(8) Uani d 1 . .
H H1A 0.042202 -0.618421 0.409508 0.031 Uiso calc 1 . .
H H1B 0.211101 -0.419197 0.408917 0.031 Uiso calc 1 . .
C C2 -0.0320(5) -0.3032(7) 0.36763(14) 0.0247(9) Uani d 1 . .
H H2 -0.047190 -0.406857 0.335457 0.030 Uiso calc 1 . .
C C3 -0.2239(5) -0.2490(7) 0.39142(14) 0.0246(8) Uani d 1 . .
H H3 -0.279669 -0.092979 0.377018 0.029 Uiso calc 1 . .
O O2 0.0514(3) -0.0703(5) 0.35619(10) 0.0267(6) Uani d 1 . .
C C7 0.2197(5) -0.0927(8) 0.32631(15) 0.0286(9) Uani d 1 . .
H H7A 0.192742 -0.195626 0.294985 0.034 Uiso calc 1 . .
H H7B 0.321577 -0.173310 0.347733 0.034 Uiso calc 1 . .
C C8 0.2838(5) 0.1587(7) 0.30984(15) 0.0264(8) Uani d 1 . .
H H8A 0.310314 0.260127 0.341405 0.032 Uiso calc 1 . .
H H8B 0.180094 0.239026 0.289060 0.032 Uiso calc 1 . .
C C9 0.4616(5) 0.1482(7) 0.27738(15) 0.0274(8) Uani d 1 . .
H H9A 0.565128 0.069171 0.298453 0.033 Uiso calc 1 . .
H H9B 0.435108 0.043818 0.246248 0.033 Uiso calc 1 . .
C C10 0.5289(5) 0.3998(7) 0.25933(14) 0.0254(8) Uani d 1 . .
H H10A 0.543981 0.509412 0.290107 0.031 Uiso calc 1 . .
H H10B 0.430641 0.472216 0.235393 0.031 Uiso calc 1 . .
C C11 0.7171(5) 0.3883(7) 0.23132(15) 0.0274(8) Uani d 1 . .
H H11A 0.813774 0.309314 0.254778 0.033 Uiso calc 1 . .
H H11B 0.700338 0.283559 0.199816 0.033 Uiso calc 1 . .
C C12 0.7903(5) 0.6391(8) 0.21489(15) 0.0269(8) Uani d 1 . .
H H12A 0.810126 0.742408 0.246494 0.032 Uiso calc 1 . .
H H12B 0.692301 0.719783 0.192145 0.032 Uiso calc 1 . .
C C13 0.9754(5) 0.6271(7) 0.18580(15) 0.0285(9) Uani d 1 . .
H H13A 0.955627 0.523019 0.154311 0.034 Uiso calc 1 . .
H H13B 1.073413 0.546723 0.208622 0.034 Uiso calc 1 . .
C C14 1.0495(5) 0.8774(7) 0.16902(15) 0.0277(9) Uani d 1 . .
H H14A 0.949790 0.960044 0.147198 0.033 Uiso calc 1 . .
H H14B 1.073387 0.979425 0.200626 0.033 Uiso calc 1 . .
C C15 1.2308(5) 0.8655(7) 0.13841(15) 0.0277(9) Uani d 1 . .
H H15A 1.206746 0.763969 0.106733 0.033 Uiso calc 1 . .
H H15B 1.330330 0.782022 0.160177 0.033 Uiso calc 1 . .
C C16 1.3060(5) 1.1164(7) 0.12173(15) 0.0275(9) Uani d 1 . .
H H16A 1.208134 1.197719 0.099038 0.033 Uiso calc 1 . .
H H16B 1.326405 1.219760 0.153298 0.033 Uiso calc 1 . .
C C17 1.4905(5) 1.1042(7) 0.09257(14) 0.0265(9) Uani d 1 . .
H H17A 1.469484 1.002373 0.060793 0.032 Uiso calc 1 . .
H H17B 1.587719 1.020765 0.115103 0.032 Uiso calc 1 . .
C C18 1.5675(5) 1.3533(7) 0.07642(15) 0.0280(9) Uani d 1 . .
H H18A 1.592548 1.453521 0.108237 0.034 Uiso calc 1 . .
H H18B 1.469066 1.439061 0.054693 0.034 Uiso calc 1 . .
C C19 1.7495(5) 1.3374(7) 0.04580(15) 0.0296(9) Uani d 1 . .
H H19A 1.846150 1.245600 0.066956 0.036 Uiso calc 1 . .
H H19B 1.722972 1.242708 0.013287 0.036 Uiso calc 1 . .
C C20 1.8309(5) 1.5850(8) 0.03147(15) 0.0339(10) Uani d 1 . .
H H20A 1.736940 1.676491 0.010062 0.051 Uiso calc 1 . .
H H20B 1.946100 1.560924 0.011619 0.051 Uiso calc 1 . .
H H20C 1.862245 1.677821 0.063460 0.051 Uiso calc 1 . .

loop_
_atom_site_aniso_label
_atom_site_aniso_U_11
_atom_site_aniso_U_22
_atom_site_aniso_U_33
_atom_site_aniso_U_12
_atom_site_aniso_U_13
_atom_site_aniso_U_23
O4 0.0230(12) 0.0320(16) 0.0280(14) 0.0053(12) 0.0071(11) 0.0039(12)
O3 0.0286(13) 0.0301(15) 0.0303(14) -0.0067(12) 0.0027(11) 0.0013(12)
C6 0.0262(18) 0.024(2) 0.030(2) -0.0015(16) 0.0044(15) 0.0053(17)
C5 0.0200(17) 0.027(2) 0.028(2) 0.0023(15) 0.0039(14) 0.0032(17)
C4 0.0237(18) 0.0194(18) 0.027(2) 0.0050(16) 0.0022(14) 0.0019(16)
O1 0.0198(12) 0.0271(15) 0.0288(14) 0.0010(11) 0.0045(10) 0.0001(11)
C1 0.0271(18) 0.025(2) 0.0265(19) -0.0015(16) 0.0041(15) -0.0032(17)
C2 0.0250(18) 0.022(2) 0.027(2) -0.0034(16) 0.0041(15) 0.0006(16)
C3 0.0255(19) 0.0197(19) 0.029(2) 0.0009(16) 0.0031(15) 0.0018(16)
O2 0.0261(13) 0.0242(15) 0.0305(15) -0.0023(11) 0.0102(11) 0.0011(12)
C7 0.0239(18) 0.031(2) 0.031(2) -0.0005(17) 0.0083(15) 0.0042(18)
C8 0.0256(18) 0.0230(19) 0.031(2) 0.0007(16) 0.0059(15) 0.0022(17)
C9 0.0267(19) 0.027(2) 0.028(2) 0.0012(17) 0.0065(15) 0.0039(17)
C10 0.0237(18) 0.028(2) 0.025(2) -0.0006(16) 0.0043(14) 0.0010(17)
C11 0.0253(18) 0.028(2) 0.029(2) 0.0004(17) 0.0066(15) 0.0036(17)
C12 0.0237(18) 0.031(2) 0.027(2) 0.0004(16) 0.0051(15) 0.0013(17)
C13 0.0236(18) 0.033(2) 0.029(2) 0.0011(17) 0.0054(15) 0.0014(18)
C14 0.0254(18) 0.028(2) 0.030(2) -0.0018(17) 0.0048(15) -0.0018(17)
C15 0.0258(19) 0.026(2) 0.032(2) 0.0011(16) 0.0040(15) 0.0016(17)
C16 0.0242(19) 0.029(2) 0.030(2) -0.0021(16) 0.0051(15) 0.0010(17)
C17 0.0272(18) 0.023(2) 0.030(2) 0.0006(16) 0.0046(15) 0.0037(17)
C18 0.0261(19) 0.027(2) 0.031(2) -0.0012(16) 0.0065(16) 0.0003(17)
C19 0.026(2) 0.029(2) 0.033(2) 0.0006(17) 0.0029(16) 0.0006(17)
C20 0.030(2) 0.033(3) 0.039(2) -0.0057(18) 0.0091(17) 0.0007(19)

loop_
_atom_type_symbol
_atom_type_description
_atom_type_scat_dispersion_real
_atom_type_scat_dispersion_imag
_atom_type_scat_source
C C 0.0033 0.0016 'International Tables Vol C Tables 4.2.6.8 and 6.1.1.4'
H H 0.0000 0.0000 'International Tables Vol C Tables 4.2.6.8 and 6.1.1.4'
O O 0.0106 0.0060 'International Tables Vol C Tables 4.2.6.8 and 6.1.1.4'

loop_
_geom_angle_atom_site_label_1
_geom_angle_atom_site_label_2
_geom_angle_atom_site_label_3
_geom_angle_site_symmetry_1
_geom_angle_site_symmetry_3
_geom_angle
_geom_angle_publ_flag
C5 O4 H4 . . 109(3) ?
C3 O3 C6 . . 108.9(3) ?
O3 C6 H6A . . 111.0 ?
O3 C6 H6B . . 111.0 ?
O3 C6 C5 . . 103.7(3) ?
H6A C6 H6B . . 109.0 ?
C5 C6 H6A . . 111.0 ?
C5 C6 H6B . . 111.0 ?
O4 C5 C6 . . 115.7(3) ?
O4 C5 H5 . . 107.8 ?
O4 C5 C4 . . 115.1(3) ?
C6 C5 H5 . . 107.8 ?
C6 C5 C4 . . 102.1(3) ?
C4 C5 H5 . . 107.8 ?
C5 C4 H4A . . 112.1 ?
O1 C4 C5 . . 110.5(3) ?
O1 C4 H4A . . 112.1 ?
O1 C4 C3 . . 106.6(3) ?
C3 C4 C5 . . 102.9(3) ?
C3 C4 H4A . . 112.1 ?
C4 O1 C1 . . 109.1(3) ?
O1 C1 H1A . . 110.6 ?
O1 C1 H1B . . 110.6 ?
O1 C1 C2 . . 105.9(3) ?
H1A C1 H1B . . 108.7 ?
C2 C1 H1A . . 110.6 ?
C2 C1 H1B . . 110.6 ?
C1 C2 H2 . . 111.4 ?
C1 C2 C3 . . 102.4(3) ?
C3 C2 H2 . . 111.4 ?
O2 C2 C1 . . 113.4(3) ?
O2 C2 H2 . . 111.4 ?
O2 C2 C3 . . 106.6(3) ?
O3 C3 C4 . . 107.4(3) ?
O3 C3 C2 . . 111.3(3) ?
O3 C3 H3 . . 111.0 ?
C4 C3 C2 . . 104.9(3) ?
C4 C3 H3 . . 111.0 ?
C2 C3 H3 . . 111.0 ?
C2 O2 C7 . . 112.7(3) ?
O2 C7 H7A . . 109.8 ?
O2 C7 H7B . . 109.8 ?
O2 C7 C8 . . 109.4(3) ?
H7A C7 H7B . . 108.2 ?
C8 C7 H7A . . 109.8 ?
C8 C7 H7B . . 109.8 ?
C7 C8 H8A . . 109.2 ?
C7 C8 H8B . . 109.2 ?
C7 C8 C9 . . 112.2(3) ?
H8A C8 H8B . . 107.9 ?
C9 C8 H8A . . 109.2 ?
C9 C8 H8B . . 109.2 ?
C8 C9 H9A . . 108.8 ?
C8 C9 H9B . . 108.8 ?
H9A C9 H9B . . 107.7 ?
C10 C9 C8 . . 113.6(3) ?
C10 C9 H9A . . 108.8 ?
C10 C9 H9B . . 108.8 ?
C9 C10 H10A . . 109.0 ?
C9 C10 H10B . . 109.0 ?
C9 C10 C11 . . 112.8(3) ?
H10A C10 H10B . . 107.8 ?
C11 C10 H10A . . 109.0 ?
C11 C10 H10B . . 109.0 ?
C10 C11 H11A . . 108.9 ?
C10 C11 H11B . . 108.9 ?
H11A C11 H11B . . 107.7 ?
C12 C11 C10 . . 113.5(3) ?
C12 C11 H11A . . 108.9 ?
C12 C11 H11B . . 108.9 ?
C11 C12 H12A . . 108.9 ?
C11 C12 H12B . . 108.9 ?
C11 C12 C13 . . 113.5(3) ?
H12A C12 H12B . . 107.7 ?
C13 C12 H12A . . 108.9 ?
C13 C12 H12B . . 108.9 ?
C12 C13 H13A . . 108.8 ?
C12 C13 H13B . . 108.8 ?
C12 C13 C14 . . 113.9(3) ?
H13A C13 H13B . . 107.7 ?
C14 C13 H13A . . 108.8 ?
C14 C13 H13B . . 108.8 ?
C13 C14 H14A . . 108.7 ?
C13 C14 H14B . . 108.7 ?
H14A C14 H14B . . 107.6 ?
C15 C14 C13 . . 114.1(3) ?
C15 C14 H14A . . 108.7 ?
C15 C14 H14B . . 108.7 ?
C14 C15 H15A . . 108.7 ?
C14 C15 H15B . . 108.7 ?
C14 C15 C16 . . 114.2(3) ?
H15A C15 H15B . . 107.6 ?
C16 C15 H15A . . 108.7 ?
C16 C15 H15B . . 108.7 ?
C15 C16 H16A . . 108.7 ?
C15 C16 H16B . . 108.7 ?
H16A C16 H16B . . 107.6 ?
C17 C16 C15 . . 114.0(3) ?
C17 C16 H16A . . 108.7 ?
C17 C16 H16B . . 108.7 ?
C16 C17 H17A . . 108.7 ?
C16 C17 H17B . . 108.7 ?
C16 C17 C18 . . 114.3(3) ?
H17A C17 H17B . . 107.6 ?
C18 C17 H17A . . 108.7 ?
C18 C17 H17B . . 108.7 ?
C17 C18 H18A . . 108.8 ?
C17 C18 H18B . . 108.8 ?
C17 C18 C19 . . 113.7(3) ?
H18A C18 H18B . . 107.7 ?
C19 C18 H18A . . 108.8 ?
C19 C18 H18B . . 108.8 ?
C18 C19 H19A . . 108.8 ?
C18 C19 H19B . . 108.8 ?
H19A C19 H19B . . 107.7 ?
C20 C19 C18 . . 113.9(3) ?
C20 C19 H19A . . 108.8 ?
C20 C19 H19B . . 108.8 ?
C19 C20 H20A . . 109.5 ?
C19 C20 H20B . . 109.5 ?
C19 C20 H20C . . 109.5 ?
H20A C20 H20B . . 109.5 ?
H20A C20 H20C . . 109.5 ?
H20B C20 H20C . . 109.5 ?

loop_
_geom_bond_atom_site_label_1
_geom_bond_atom_site_label_2
_geom_bond_site_symmetry_2
_geom_bond_distance
_geom_bond_publ_flag
O4 H4 . 0.83(4) ?
O4 C5 . 1.411(4) ?
O3 C6 . 1.438(4) ?
O3 C3 . 1.438(4) ?
C6 H6A . 0.9900 ?
C6 H6B . 0.9900 ?
C6 C5 . 1.519(5) ?
C5 H5 . 1.0000 ?
C5 C4 . 1.535(5) ?
C4 H4A . 1.0000 ?
C4 O1 . 1.454(4) ?
C4 C3 . 1.524(5) ?
O1 C1 . 1.455(4) ?
C1 H1A . 0.9900 ?
C1 H1B . 0.9900 ?
C1 C2 . 1.513(5) ?
C2 H2 . 1.0000 ?
C2 C3 . 1.528(5) ?
C2 O2 . 1.430(4) ?
C3 H3 . 1.0000 ?
O2 C7 . 1.437(4) ?
C7 H7A . 0.9900 ?
C7 H7B . 0.9900 ?
C7 C8 . 1.504(5) ?
C8 H8A . 0.9900 ?
C8 H8B . 0.9900 ?
C8 C9 . 1.526(5) ?
C9 H9A . 0.9900 ?
C9 H9B . 0.9900 ?
C9 C10 . 1.525(5) ?
C10 H10A . 0.9900 ?
C10 H10B . 0.9900 ?
C10 C11 . 1.528(5) ?
C11 H11A . 0.9900 ?
C11 H11B . 0.9900 ?
C11 C12 . 1.522(5) ?
C12 H12A . 0.9900 ?
C12 H12B . 0.9900 ?
C12 C13 . 1.523(5) ?
C13 H13A . 0.9900 ?
C13 H13B . 0.9900 ?
C13 C14 . 1.524(5) ?
C14 H14A . 0.9900 ?
C14 H14B . 0.9900 ?
C14 C15 . 1.521(5) ?
C15 H15A . 0.9900 ?
C15 H15B . 0.9900 ?
C15 C16 . 1.529(5) ?
C16 H16A . 0.9900 ?
C16 H16B . 0.9900 ?
C16 C17 . 1.520(5) ?
C17 H17A . 0.9900 ?
C17 H17B . 0.9900 ?
C17 C18 . 1.521(5) ?
C18 H18A . 0.9900 ?
C18 H18B . 0.9900 ?
C18 C19 . 1.526(5) ?
C19 H19A . 0.9900 ?
C19 H19B . 0.9900 ?
C19 C20 . 1.513(6) ?
C20 H20A . 0.9800 ?
C20 H20B . 0.9800 ?
C20 H20C . 0.9800 ?

loop_
_geom_torsion_atom_site_label_1
_geom_torsion_atom_site_label_2
_geom_torsion_atom_site_label_3
_geom_torsion_atom_site_label_4
_geom_torsion_site_symmetry_1
_geom_torsion_site_symmetry_2
_geom_torsion_site_symmetry_3
_geom_torsion_site_symmetry_4
_geom_torsion
_geom_torsion_publ_flag
O4 C5 C4 O1 . . . . 44.5(4) ?
O4 C5 C4 C3 . . . . 158.0(3) ?
O3 C6 C5 O4 . . . . -164.6(3) ?
O3 C6 C5 C4 . . . . -38.8(3) ?
C6 O3 C3 C4 . . . . -10.6(3) ?
C6 O3 C3 C2 . . . . 103.7(3) ?
C6 C5 C4 O1 . . . . -81.7(3) ?
C6 C5 C4 C3 . . . . 31.8(3) ?
C5 C4 O1 C1 . . . . 106.3(3) ?
C5 C4 C3 O3 . . . . -14.1(3) ?
C5 C4 C3 C2 . . . . -132.6(3) ?
C4 O1 C1 C2 . . . . 24.4(4) ?
O1 C4 C3 O3 . . . . 102.2(3) ?
O1 C4 C3 C2 . . . . -16.3(4) ?
O1 C1 C2 C3 . . . . -33.4(3) ?
O1 C1 C2 O2 . . . . 81.0(3) ?
C1 C2 C3 O3 . . . . -85.9(3) ?
C1 C2 C3 C4 . . . . 30.0(4) ?
C1 C2 O2 C7 . . . . 77.0(4) ?
C2 O2 C7 C8 . . . . 172.6(3) ?
C3 O3 C6 C5 . . . . 31.2(3) ?
C3 C4 O1 C1 . . . . -4.8(4) ?
C3 C2 O2 C7 . . . . -171.1(3) ?
O2 C2 C3 O3 . . . . 154.9(3) ?
O2 C2 C3 C4 . . . . -89.3(3) ?
O2 C7 C8 C9 . . . . -179.4(3) ?
C7 C8 C9 C10 . . . . 179.2(3) ?
C8 C9 C10 C11 . . . . 174.6(3) ?
C9 C10 C11 C12 . . . . -177.8(3) ?
C10 C11 C12 C13 . . . . -178.6(3) ?
C11 C12 C13 C14 . . . . 179.8(3) ?
C12 C13 C14 C15 . . . . -178.1(3) ?
C13 C14 C15 C16 . . . . -179.7(3) ?
C14 C15 C16 C17 . . . . 178.3(3) ?
C15 C16 C17 C18 . . . . -179.3(3) ?
C16 C17 C18 C19 . . . . -178.3(3) ?
C17 C18 C19 C20 . . . . -177.7(3) ?

_cod_database_fobs_code 2243414
